data_1562639
loop_
_publ_author_name
'Chen, Zhi-Hao'
'Zhao, Yue'
'Chen, Shui-Sheng'
'Wang, Peng'
'Sun, Wei-Yin'

_publ_section_title
;
 Synthesis and characterization of d10 metal complexes with mixed
 1,3-di(1H-imidazol-4-yl)benzene and multicarboxylate ligands
;
_journal_name_full 'Journal of Solid State Chemistry'
_journal_page_first 215
_journal_page_last 226
_journal_paper_doi 10.1016/j.jssc.2013.03.042
_journal_volume 202
_journal_year 2013
_chemical_formula_sum 'C42 H38 Cd3 N8 O18'
_chemical_formula_weight 1280.00
_space_group_IT_number 14
_space_group_name_Hall '-P 2ybc'
_space_group_name_H-M_alt 'P 1 21/c 1'
_symmetry_cell_setting monoclinic
_symmetry_space_group_name_H-M 'P 1 21/c 1'
_atom_sites_solution_hydrogens geom
_atom_sites_solution_primary direct
_atom_sites_solution_secondary difmap
_audit_creation_method SHELXL-97
_cell_angle_alpha 90.00
_cell_angle_beta 118.741(4)
_cell_angle_gamma 90.00
_cell_formula_units_Z 4
_cell_length_a 16.6011(12)
_cell_length_b 16.2848(12)
_cell_length_c 19.7529(10)
_cell_measurement_temperature 293(2)
_cell_volume 4682.2(6)
_computing_cell_refinement 'Bruker SMART'
_computing_data_collection 'Bruker SMART'
_computing_data_reduction 'Bruker SAINT'
_computing_molecular_graphics 'Bruker SHELXTL'
_computing_publication_material 'Bruker SHELXTL'
_computing_structure_refinement 'SHELXL-97 (Sheldrick, 2008)'
_computing_structure_solution 'SHELXS-97 (Sheldrick, 2008)'
_diffrn_ambient_temperature 293(2)
_diffrn_measured_fraction_theta_full 0.999
_diffrn_measured_fraction_theta_max 0.999
_diffrn_radiation_monochromator graphite
_diffrn_radiation_source 'fine-focus sealed tube'
_diffrn_radiation_type MoK\a
_diffrn_radiation_wavelength 0.71073
_diffrn_reflns_av_R_equivalents 0.0565
_diffrn_reflns_av_sigmaI/netI 0.0586
_diffrn_reflns_limit_h_max 19
_diffrn_reflns_limit_h_min -13
_diffrn_reflns_limit_k_max 19
_diffrn_reflns_limit_k_min -19
_diffrn_reflns_limit_l_max 22
_diffrn_reflns_limit_l_min -23
_diffrn_reflns_number 22935
_diffrn_reflns_theta_full 25.01
_diffrn_reflns_theta_max 25.01
_diffrn_reflns_theta_min 1.72
_exptl_absorpt_coefficient_mu 1.434
_exptl_absorpt_correction_T_max 0.8582
_exptl_absorpt_correction_T_min 0.7926
_exptl_absorpt_correction_type multi-scan
_exptl_absorpt_process_details sadabs
_exptl_crystal_density_diffrn 1.816
_exptl_crystal_density_method 'not measured'
_exptl_crystal_F_000 2536
_exptl_crystal_size_max 0.17
_exptl_crystal_size_mid 0.14
_exptl_crystal_size_min 0.11
_refine_diff_density_max 2.132
_refine_diff_density_min -1.523
_refine_diff_density_rms 0.207
_refine_ls_extinction_method none
_refine_ls_goodness_of_fit_ref 1.343
_refine_ls_hydrogen_treatment constr
_refine_ls_matrix_type full
_refine_ls_number_parameters 568
_refine_ls_number_reflns 8247
_refine_ls_number_restraints 12
_refine_ls_restrained_S_all 1.342
_refine_ls_R_factor_all 0.1341
_refine_ls_R_factor_gt 0.1257
_refine_ls_shift/su_max 0.002
_refine_ls_shift/su_mean 0.000
_refine_ls_structure_factor_coef Fsqd
_refine_ls_weighting_details 'calc w=1/[\s^2^(Fo^2^)+(0.0336P)^2^+144.6168P] where P=(Fo^2^+2Fc^2^)/3'
_refine_ls_weighting_scheme calc
_refine_ls_wR_factor_gt 0.2447
_refine_ls_wR_factor_ref 0.2482
_reflns_number_gt 7542
_reflns_number_total 8247
_reflns_threshold_expression >2sigma(I)
_cod_data_source_file JSSC-2013-202-215.cif
_cod_data_source_block 7
_cod_depositor_comments
;
The following automatic conversions were performed:

data item '_symmetry_cell_setting' value 'Monoclinic' was changed to
'monoclinic' in accordance with the built-in table derived from the
CIF Core dictionary named 'cif_core.dic' version 2.4.5 last updated
on 2014-11-21.

Automatic conversion script
Id: cif_fix_values 8369 2020-08-20 11:38:08Z andrius 
;
_cod_original_cell_volume 4682.2(5)
_cod_original_sg_symbol_H-M P2(1)/c
_cod_database_code 1562639

loop_
_symmetry_equiv_pos_as_xyz
'x, y, z'
'-x, y+1/2, -z+1/2'
'-x, -y, -z'
'x, -y-1/2, z-1/2'

loop_
_atom_site_label
_atom_site_type_symbol
_atom_site_fract_x
_atom_site_fract_y
_atom_site_fract_z
_atom_site_U_iso_or_equiv
_atom_site_adp_type
_atom_site_occupancy
_atom_site_symmetry_multiplicity
_atom_site_calc_flag
_atom_site_refinement_flags
_atom_site_disorder_assembly
_atom_site_disorder_group
Cd1 Cd 0.14695(6) 0.78294(6) 0.22875(5) 0.030 Uani 1 1 d . . .
Cd2 Cd 0.36519(5) 0.86215(6) 0.22719(5) 0.0279(2) Uani 1 1 d . . .
Cd3 Cd 0.29775(6) 0.43719(6) 0.56979(5) 0.034 Uani 1 1 d . . .
C1 C 0.1208(8) 1.0077(9) 0.5468(7) 0.035(3) Uani 1 1 d . . .
C2 C 0.1270(8) 0.9782(8) 0.4832(7) 0.034(3) Uani 1 1 d U . .
H2 H 0.1316 0.9218 0.4785 0.040 Uiso 1 1 calc R . .
C3 C 0.1267(8) 1.0280(8) 0.4278(7) 0.034(3) Uani 1 1 d . . .
C4 C 0.1167(9) 1.1124(8) 0.4329(8) 0.044(3) Uani 1 1 d . . .
H4 H 0.1132 1.1474 0.3943 0.052 Uiso 1 1 calc R . .
C5 C 0.1123(10) 1.1426(10) 0.4953(8) 0.053(4) Uani 1 1 d . . .
H5 H 0.1082 1.1991 0.4999 0.064 Uiso 1 1 calc R . .
C6 C 0.1136(9) 1.0917(9) 0.5523(8) 0.046(4) Uani 1 1 d . . .
H6 H 0.1096 1.1140 0.5940 0.055 Uiso 1 1 calc R . .
C7 C 0.1251(9) 0.9062(9) 0.7099(7) 0.043(4) Uani 1 1 d . . .
H7 H 0.1227 0.9068 0.7560 0.052 Uiso 1 1 calc R . .
C8 C 0.1344(9) 0.8678(8) 0.6120(8) 0.043 Uani 1 1 d . . .
H8 H 0.1394 0.8339 0.5763 0.052 Uiso 1 1 calc R . .
C9 C 0.1261(7) 0.9498(8) 0.6050(6) 0.028(3) Uani 1 1 d . . .
C10 C 0.1465(11) 0.9772(10) 0.2584(7) 0.055(4) Uani 1 1 d . . .
H10 H 0.1486 0.9909 0.2136 0.066 Uiso 1 1 calc R . .
C11 C 0.1424(9) 0.9110(9) 0.3484(7) 0.040(3) Uani 1 1 d . . .
H11 H 0.1428 0.8677 0.3792 0.048 Uiso 1 1 calc R . .
C12 C 0.1340(9) 0.9908(9) 0.3625(7) 0.039(3) Uani 1 1 d . . .
C13 C 0.3607(8) 1.0904(8) 0.5911(7) 0.035(3) Uani 1 1 d . . .
C14 C 0.3731(8) 1.0772(8) 0.5275(7) 0.038(3) Uani 1 1 d . . .
H14 H 0.3800 1.1220 0.5015 0.046 Uiso 1 1 calc R . .
C15 C 0.3754(8) 0.9994(8) 0.5021(7) 0.037(3) Uani 1 1 d . . .
C16 C 0.3693(9) 0.9333(9) 0.5427(8) 0.046(4) Uani 1 1 d . . .
H16 H 0.3718 0.8803 0.5262 0.055 Uiso 1 1 calc R . .
C17 C 0.3599(9) 0.9442(9) 0.6065(8) 0.043(4) Uani 1 1 d . . .
H17 H 0.3565 0.8990 0.6337 0.052 Uiso 1 1 calc R . .
C18 C 0.3553(8) 1.0228(9) 0.6312(7) 0.040(4) Uani 1 1 d . . .
H18 H 0.3486 1.0301 0.6749 0.049 Uiso 1 1 calc R . .
C20 C 0.3434(11) 1.2461(10) 0.5764(9) 0.057(4) Uani 1 1 d . . .
H20 H 0.3402 1.2501 0.5282 0.068 Uiso 1 1 calc R . .
C19 C 0.3492(10) 1.2812(9) 0.6796(9) 0.057 Uani 1 1 d . . .
H19 H 0.3516 1.3117 0.7203 0.068 Uiso 1 1 calc R . .
C21 C 0.3559(9) 1.1751(9) 0.6142(7) 0.041(3) Uani 1 1 d . . .
C22 C 0.3983(11) 1.0191(10) 0.3307(8) 0.057(4) Uani 1 1 d . . .
H22 H 0.4071 1.0505 0.2955 0.068 Uiso 1 1 calc R . .
C23 C 0.3781(8) 0.9197(8) 0.3901(7) 0.035(3) Uani 1 1 d . . .
H23 H 0.3700 0.8667 0.4033 0.043 Uiso 1 1 calc R . .
C24 C 0.3836(8) 0.9874(8) 0.4312(7) 0.034(3) Uani 1 1 d . . .
C25 C 0.4717(8) 0.4996(8) 0.3455(6) 0.029(3) Uani 1 1 d . . .
C26 C 0.4493(7) 0.5799(7) 0.3192(6) 0.022(3) Uani 1 1 d . . .
H26 H 0.4759 0.6046 0.2923 0.026 Uiso 1 1 calc R . .
C27 C 0.3872(8) 0.6227(8) 0.3333(7) 0.034(3) Uani 1 1 d . . .
C28 C 0.3510(8) 0.5878(8) 0.3768(7) 0.035(3) Uani 1 1 d . . .
H28 H 0.3097 0.6174 0.3865 0.042 Uiso 1 1 calc R . .
C29 C 0.3762(8) 0.5090(9) 0.4061(7) 0.037(3) Uani 1 1 d . . .
C30 C 0.4357(7) 0.4666(8) 0.3896(7) 0.032(3) Uani 1 1 d . . .
H30 H 0.4526 0.4136 0.4088 0.038 Uiso 1 1 calc R . .
C31 C 0.5346(6) 0.4532(7) 0.3250(6) 0.019(2) Uani 1 1 d U . .
C32 C 0.3601(8) 0.7085(8) 0.2994(7) 0.035(3) Uani 1 1 d . . .
C33 C 0.3445(8) 0.4762(10) 0.4593(7) 0.046(4) Uani 1 1 d . . .
C34 C 0.0335(8) 0.8217(8) -0.1173(6) 0.032(3) Uani 1 1 d . . .
C35 C 0.1138(8) 0.8212(8) -0.0478(7) 0.033(3) Uani 1 1 d . . .
H35 H 0.1680 0.8032 -0.0460 0.040 Uiso 1 1 calc R . .
C36 C 0.1146(8) 0.8470(8) 0.0187(7) 0.034 Uani 1 1 d . . .
C37 C 0.0350(8) 0.8763(7) 0.0165(7) 0.030 Uani 1 1 d . . .
H37 H 0.0356 0.8937 0.0616 0.036 Uiso 1 1 calc R . .
C38 C -0.0447(7) 0.8794(7) -0.0525(6) 0.026 Uani 1 1 d . . .
C39 C -0.0467(9) 0.8504(8) -0.1193(7) 0.038(3) Uani 1 1 d . . .
H39 H -0.1016 0.8500 -0.1655 0.046 Uiso 1 1 calc R . .
C40 C 0.0321(9) 0.7898(9) -0.1903(7) 0.041(3) Uani 1 1 d . . .
C41 C 0.2005(8) 0.8458(7) 0.0926(7) 0.030 Uani 1 1 d . . .
C42 C -0.1308(8) 0.9099(9) -0.0540(8) 0.040(3) Uani 1 1 d . . .
N1 N 0.1188(8) 0.9735(7) 0.6685(6) 0.048(3) Uani 1 1 d . . .
N2 N 0.1349(7) 0.8396(6) 0.6776(5) 0.034 Uani 1 1 d . . .
N3 N 0.1390(10) 1.0315(8) 0.3054(6) 0.067(4) Uani 1 1 d . . .
N4 N 0.1504(6) 0.9019(7) 0.2832(5) 0.033(3) Uani 1 1 d . . .
H3 H 0.1383 1.0834 0.3003 0.039 Uiso 1 1 d R . .
H1 H 0.1122 1.0225 0.6798 0.039 Uiso 1 1 d R . .
N5 N 0.3591(11) 1.1988(9) 0.6796(8) 0.078 Uani 1 1 d . . .
H5A H 0.3664 1.1665 0.7165 0.093 Uiso 1 1 d R . .
N6 N 0.3360(7) 1.3111(7) 0.6148(6) 0.039(3) Uani 1 1 d . . .
N7 N 0.3965(9) 1.0491(8) 0.3911(7) 0.060(3) Uani 1 1 d . . .
H7A H 0.4033 1.1001 0.4040 0.073 Uiso 1 1 d R . .
N8 N 0.3862(7) 0.9396(7) 0.3255(6) 0.035(3) Uani 1 1 d . . .
O1 O 0.5153(5) 0.3806(5) 0.3030(5) 0.035(2) Uani 1 1 d . . .
O2 O 0.6020(5) 0.4891(5) 0.3263(5) 0.034(2) Uani 1 1 d . . .
O3 O 0.3973(7) 0.7361(6) 0.2639(6) 0.053(3) Uani 1 1 d . . .
O4 O 0.3014(6) 0.7478(6) 0.3109(5) 0.044(3) Uani 1 1 d . . .
O5 O 0.3064(7) 0.5222(8) 0.4856(6) 0.066(3) Uani 1 1 d . . .
O6 O 0.3589(6) 0.4037(6) 0.4800(5) 0.047 Uani 1 1 d . . .
O7 O 0.1073(6) 0.7744(6) -0.1862(5) 0.042(2) Uani 1 1 d . . .
O8 O -0.0427(7) 0.7836(10) -0.2488(6) 0.079(4) Uani 1 1 d . . .
O9 O 0.2773(6) 0.8351(7) 0.0946(6) 0.054 Uani 1 1 d . . .
O10 O 0.2003(5) 0.8552(5) 0.1564(4) 0.036(2) Uani 1 1 d . . .
O11 O -0.1393(6) 0.9031(8) 0.0051(5) 0.057(3) Uani 1 1 d . . .
O12 O -0.1928(6) 0.9390(6) -0.1151(5) 0.045(2) Uani 1 1 d . . .
O1W O -0.0150(7) 0.8055(7) 0.1460(6) 0.064(3) Uani 1 1 d . . .
H1WA H -0.0232 0.8540 0.1280 0.096 Uiso 1 1 d R . .
H1WB H -0.0431 0.7997 0.1721 0.096 Uiso 1 1 d R . .
O2W O 0.3769(11) 0.7811(10) 0.0190(10) 0.128(5) Uani 1 1 d . . .
O3W O 0.1240(14) 0.1205(11) 0.7488(9) 0.145(7) Uani 1 1 d . . .
O4W O 0.434(2) 0.2680(15) 0.923(2) 0.315(19) Uani 1 1 d . . .
O5W O 0.259(3) 0.233(4) 0.329(3) 0.60(4) Uani 1 1 d . . .
O6W O 0.1096(11) 0.0131(11) 0.8509(8) 0.111(5) Uani 1 1 d . . .

loop_
_atom_site_aniso_label
_atom_site_aniso_U_11
_atom_site_aniso_U_22
_atom_site_aniso_U_33
_atom_site_aniso_U_23
_atom_site_aniso_U_13
_atom_site_aniso_U_12
Cd1 0.032 0.034 0.029 -0.002 0.019 -0.003
Cd2 0.0259(4) 0.0292(5) 0.0299(4) 0.0046(4) 0.0145(3) -0.0022(4)
Cd3 0.031 0.043 0.033 0.000 0.021 -0.004
C1 0.027(6) 0.049(8) 0.025(6) 0.005(5) 0.009(5) 0.014(6)
C2 0.036(5) 0.027(5) 0.031(5) -0.001(4) 0.011(4) 0.004(4)
C3 0.024(5) 0.045(8) 0.026(6) -0.006(5) 0.007(5) -0.008(6)
C4 0.063(7) 0.035(7) 0.041(7) 0.016(6) 0.031(6) 0.021(6)
C5 0.074(9) 0.044(9) 0.048(7) 0.006(7) 0.034(7) 0.012(8)
C6 0.065(7) 0.041(8) 0.041(7) 0.008(6) 0.033(6) 0.025(7)
C7 0.045(7) 0.061(9) 0.026(6) -0.006(6) 0.019(5) -0.003(7)
C8 0.057 0.033 0.048 -0.015 0.032 0.005
C9 0.019(5) 0.042(7) 0.018(5) 0.005(5) 0.003(4) 0.015(5)
C10 0.100(9) 0.055(9) 0.032(6) -0.004(6) 0.049(6) -0.007(8)
C11 0.045(7) 0.046(8) 0.029(6) 0.011(6) 0.018(5) 0.009(6)
C12 0.041(6) 0.040(8) 0.037(6) 0.000(6) 0.019(5) 0.002(6)
C13 0.031(6) 0.035(7) 0.029(6) -0.009(5) 0.008(5) -0.002(6)
C14 0.038(6) 0.032(7) 0.037(7) 0.002(6) 0.012(5) 0.001(6)
C15 0.018(6) 0.039(8) 0.034(7) -0.006(6) -0.003(5) -0.006(5)
C16 0.061(8) 0.027(7) 0.056(8) 0.002(6) 0.033(6) -0.001(6)
C17 0.048(7) 0.034(7) 0.045(7) 0.004(6) 0.020(6) 0.000(6)
C18 0.029(6) 0.058(9) 0.029(6) -0.002(6) 0.010(5) -0.008(6)
C20 0.082(9) 0.051(9) 0.056(8) 0.000(7) 0.049(7) -0.004(8)
C19 0.082 0.043 0.063 0.000 0.048 0.021
C21 0.044(7) 0.043(8) 0.041(7) -0.003(6) 0.024(5) -0.007(6)
C22 0.086(9) 0.050(9) 0.056(8) 0.011(7) 0.051(7) 0.001(8)
C23 0.040(6) 0.030(7) 0.037(6) -0.004(5) 0.019(5) -0.007(6)
C24 0.028(6) 0.042(8) 0.028(6) -0.003(5) 0.010(5) -0.004(6)
C25 0.036(6) 0.031(7) 0.021(5) -0.005(5) 0.015(4) -0.006(5)
C26 0.024(5) 0.023(6) 0.014(5) 0.001(4) 0.006(4) -0.007(5)
C27 0.043(6) 0.026(7) 0.038(6) 0.002(5) 0.023(5) 0.004(5)
C28 0.022(5) 0.048(8) 0.039(6) -0.002(6) 0.018(5) 0.009(5)
C29 0.030(5) 0.044(8) 0.048(7) 0.008(6) 0.027(5) 0.006(6)
C30 0.016(5) 0.039(7) 0.035(6) 0.011(5) 0.008(5) 0.002(5)
C31 0.011(4) 0.020(5) 0.022(4) 0.000(4) 0.004(3) 0.006(4)
C32 0.045(6) 0.023(6) 0.042(6) 0.004(5) 0.024(5) -0.004(6)
C33 0.032(6) 0.079(11) 0.034(6) 0.017(7) 0.023(5) 0.000(7)
C34 0.042(6) 0.038(7) 0.029(5) 0.003(5) 0.028(5) 0.006(5)
C35 0.026(5) 0.042(7) 0.038(6) 0.000(5) 0.021(5) 0.008(5)
C36 0.048 0.032 0.034 -0.005 0.029 -0.008
C37 0.041 0.027 0.035 -0.006 0.029 0.005
C38 0.025 0.031 0.018 0.002 0.008 -0.006
C39 0.049(7) 0.042(8) 0.023(5) 0.007(5) 0.017(5) -0.003(6)
C40 0.051(7) 0.044(8) 0.032(6) -0.005(6) 0.025(5) -0.009(6)
C41 0.027 0.025 0.027 -0.001 0.003 -0.003
C42 0.037(6) 0.041(8) 0.051(7) -0.021(6) 0.028(5) -0.009(6)
N1 0.071(7) 0.033(6) 0.048(6) 0.011(5) 0.035(5) 0.010(6)
N2 0.048 0.034 0.035 0.002 0.033 -0.002
N3 0.145(10) 0.035(7) 0.042(6) 0.005(5) 0.061(6) -0.007(7)
N4 0.026(5) 0.040(6) 0.030(5) -0.002(4) 0.012(4) 0.007(5)
N5 0.133 0.049 0.046 0.007 0.040 0.016
N6 0.047(5) 0.033(6) 0.043(6) -0.001(5) 0.027(5) 0.001(5)
N7 0.094(8) 0.041(7) 0.070(7) -0.007(6) 0.059(6) -0.020(7)
N8 0.034(5) 0.038(6) 0.033(5) -0.002(5) 0.015(4) 0.000(5)
O1 0.029(4) 0.027(5) 0.049(5) -0.006(4) 0.018(4) -0.006(4)
O2 0.029(4) 0.037(5) 0.046(4) -0.002(4) 0.026(3) -0.004(4)
O3 0.062(5) 0.026(5) 0.078(6) 0.019(5) 0.039(5) 0.016(4)
O4 0.040(5) 0.034(5) 0.050(5) -0.010(4) 0.015(4) 0.003(4)
O5 0.081(5) 0.088(8) 0.064(5) 0.020(5) 0.063(4) 0.018(6)
O6 0.064 0.044 0.064 0.009 0.055 -0.009
O7 0.048(4) 0.055(6) 0.032(4) 0.008(4) 0.027(3) 0.015(4)
O8 0.040(5) 0.164(13) 0.036(5) -0.033(7) 0.020(4) 0.006(7)
O9 0.034 0.074 0.050 -0.004 0.015 -0.007
O10 0.044(4) 0.038(5) 0.034(4) -0.010(4) 0.025(3) -0.008(4)
O11 0.053(5) 0.095(8) 0.042(5) -0.008(5) 0.038(4) 0.006(5)
O12 0.047(5) 0.046(6) 0.047(5) 0.016(4) 0.027(4) 0.017(4)
O1W 0.063(5) 0.076(8) 0.064(6) 0.010(6) 0.039(5) -0.018(6)
O2W 0.188(11) 0.096(11) 0.169(11) 0.063(9) 0.140(9) 0.059(10)
O3W 0.245(18) 0.102(12) 0.085(10) 0.000(9) 0.076(11) 0.068(13)
O4W 0.28(3) 0.142(18) 0.51(4) -0.18(2) 0.17(3) 0.00(2)
O5W 0.52(4) 1.06(11) 0.34(4) 0.33(5) 0.29(4) 0.54(6)
O6W 0.128(11) 0.121(13) 0.089(9) -0.039(9) 0.056(8) -0.017(10)

loop_
_atom_type_symbol
_atom_type_description
_atom_type_scat_dispersion_real
_atom_type_scat_dispersion_imag
_atom_type_scat_source
C C 0.0033 0.0016 'International Tables Vol C Tables 4.2.6.8 and 6.1.1.4'
H H 0.0000 0.0000 'International Tables Vol C Tables 4.2.6.8 and 6.1.1.4'
Cd Cd -0.8075 1.2024 'International Tables Vol C Tables 4.2.6.8 and 6.1.1.4'
N N 0.0061 0.0033 'International Tables Vol C Tables 4.2.6.8 and 6.1.1.4'
O O 0.0106 0.0060 'International Tables Vol C Tables 4.2.6.8 and 6.1.1.4'

loop_
_geom_angle_atom_site_label_1
_geom_angle_atom_site_label_2
_geom_angle_atom_site_label_3
_geom_angle
_geom_angle_site_symmetry_1
_geom_angle_site_symmetry_3
N2 Cd1 N4 175.0(4) 4_575 .
N2 Cd1 O7 88.4(4) 4_575 4_576
N4 Cd1 O7 87.1(4) . 4_576
N2 Cd1 O10 98.8(3) 4_575 .
N4 Cd1 O10 85.8(4) . .
O7 Cd1 O10 171.5(3) 4_576 .
N2 Cd1 O4 85.7(3) 4_575 .
N4 Cd1 O4 96.5(3) . .
O7 Cd1 O4 89.9(3) 4_576 .
O10 Cd1 O4 86.3(3) . .
N2 Cd1 O1W 90.1(4) 4_575 .
N4 Cd1 O1W 87.5(4) . .
O7 Cd1 O1W 86.5(3) 4_576 .
O10 Cd1 O1W 97.8(3) . .
O4 Cd1 O1W 174.5(4) . .
O3 Cd2 N8 109.9(4) . .
O3 Cd2 O9 96.7(4) . .
N8 Cd2 O9 147.4(4) . .
O3 Cd2 O1 96.0(4) . 2_655
N8 Cd2 O1 110.9(4) . 2_655
O9 Cd2 O1 83.6(3) . 2_655
O3 Cd2 O10 100.3(3) . .
N8 Cd2 O10 101.2(3) . .
O9 Cd2 O10 54.5(3) . .
O1 Cd2 O10 136.3(3) 2_655 .
O3 Cd2 O2 149.4(3) . 2_655
N8 Cd2 O2 85.6(4) . 2_655
O9 Cd2 O2 80.1(3) . 2_655
O1 Cd2 O2 53.4(3) 2_655 2_655
O10 Cd2 O2 102.2(3) . 2_655
N6 Cd3 O5 140.6(4) 1_545 .
N6 Cd3 O2 100.6(3) 1_545 3_666
O5 Cd3 O2 93.7(4) . 3_666
N6 Cd3 O12 88.9(4) 1_545 2_545
O5 Cd3 O12 127.9(4) . 2_545
O2 Cd3 O12 90.3(3) 3_666 2_545
N6 Cd3 O11 92.9(4) 1_545 2_545
O5 Cd3 O11 97.5(4) . 2_545
O2 Cd3 O11 142.8(3) 3_666 2_545
O12 Cd3 O11 55.2(3) 2_545 2_545
N6 Cd3 O6 86.9(4) 1_545 .
O5 Cd3 O6 53.7(4) . .
O2 Cd3 O6 112.8(3) 3_666 .
O12 Cd3 O6 156.9(3) 2_545 .
O11 Cd3 O6 102.3(3) 2_545 .
N6 Cd3 C42 88.5(4) 1_545 2_545
O5 Cd3 C42 117.0(4) . 2_545
O2 Cd3 C42 117.5(4) 3_666 2_545
O12 Cd3 C42 27.7(4) 2_545 2_545
O11 Cd3 C42 27.8(4) 2_545 2_545
O6 Cd3 C42 129.4(4) . 2_545
N6 Cd3 C33 113.8(5) 1_545 .
O5 Cd3 C33 26.8(4) . .
O2 Cd3 C33 103.6(4) 3_666 .
O12 Cd3 C33 150.1(4) 2_545 .
O11 Cd3 C33 102.3(3) 2_545 .
O6 Cd3 C33 27.0(4) . .
C42 Cd3 C33 128.7(4) 2_545 .
C6 C1 C2 117.4(13) . .
C6 C1 C9 123.5(12) . .
C2 C1 C9 119.1(12) . .
C3 C2 C1 123.1(12) . .
C3 C2 H2 118.4 . .
C1 C2 H2 118.4 . .
C2 C3 C4 119.0(13) . .
C2 C3 C12 119.1(12) . .
C4 C3 C12 121.9(12) . .
C5 C4 C3 118.8(13) . .
C5 C4 H4 120.6 . .
C3 C4 H4 120.6 . .
C4 C5 C6 122.1(14) . .
C4 C5 H5 119.0 . .
C6 C5 H5 119.0 . .
C1 C6 C5 119.6(13) . .
C1 C6 H6 120.2 . .
C5 C6 H6 120.2 . .
N2 C7 N1 111.8(12) . .
N2 C7 H7 124.1 . .
N1 C7 H7 124.1 . .
C9 C8 N2 112.6(12) . .
C9 C8 H8 123.7 . .
N2 C8 H8 123.7 . .
C8 C9 N1 103.6(11) . .
C8 C9 C1 133.6(12) . .
N1 C9 C1 122.8(11) . .
N4 C10 N3 111.5(12) . .
N4 C10 H10 124.3 . .
N3 C10 H10 124.3 . .
C12 C11 N4 111.5(12) . .
C12 C11 H11 124.3 . .
N4 C11 H11 124.3 . .
N3 C12 C11 104.3(12) . .
N3 C12 C3 126.3(13) . .
C11 C12 C3 129.3(13) . .
C14 C13 C18 118.4(13) . .
C14 C13 C21 118.8(12) . .
C18 C13 C21 122.8(13) . .
C15 C14 C13 121.2(13) . .
C15 C14 H14 119.4 . .
C13 C14 H14 119.4 . .
C14 C15 C16 119.2(14) . .
C14 C15 C24 119.9(13) . .
C16 C15 C24 120.9(13) . .
C17 C16 C15 120.9(14) . .
C17 C16 H16 119.5 . .
C15 C16 H16 119.5 . .
C16 C17 C18 120.0(14) . .
C16 C17 H17 120.0 . .
C18 C17 H17 120.0 . .
C17 C18 C13 120.2(13) . .
C17 C18 H18 119.9 . .
C13 C18 H18 119.9 . .
C21 C20 N6 113.4(14) . .
C21 C20 H20 123.3 . .
N6 C20 H20 123.3 . .
N6 C19 N5 109.8(14) . .
N6 C19 H19 125.1 . .
N5 C19 H19 125.1 . .
N5 C21 C20 102.5(14) . .
N5 C21 C13 126.4(13) . .
C20 C21 C13 131.0(13) . .
N7 C22 N8 112.0(14) . .
N7 C22 H22 124.0 . .
N8 C22 H22 124.0 . .
C24 C23 N8 110.9(12) . .
C24 C23 H23 124.6 . .
N8 C23 H23 124.6 . .
C23 C24 N7 103.7(12) . .
C23 C24 C15 131.8(13) . .
N7 C24 C15 124.4(12) . .
C30 C25 C26 119.0(12) . .
C30 C25 C31 123.0(11) . .
C26 C25 C31 118.0(11) . .
C27 C26 C25 119.3(11) . .
C27 C26 H26 120.3 . .
C25 C26 H26 120.3 . .
C26 C27 C28 120.6(11) . .
C26 C27 C32 117.7(12) . .
C28 C27 C32 121.7(12) . .
C27 C28 C29 120.3(12) . .
C27 C28 H28 119.9 . .
C29 C28 H28 119.9 . .
C30 C29 C28 118.4(12) . .
C30 C29 C33 122.1(12) . .
C28 C29 C33 119.4(12) . .
C29 C30 C25 122.4(12) . .
C29 C30 H30 118.8 . .
C25 C30 H30 118.8 . .
O1 C31 O2 121.7(10) . .
O1 C31 C25 118.6(10) . .
O2 C31 C25 119.6(10) . .
O3 C32 O4 123.9(12) . .
O3 C32 C27 117.8(12) . .
O4 C32 C27 118.2(12) . .
O6 C33 O5 119.6(13) . .
O6 C33 C29 120.1(13) . .
O5 C33 C29 120.3(14) . .
O6 C33 Cd3 66.1(7) . .
O5 C33 Cd3 53.6(7) . .
C29 C33 Cd3 171.2(11) . .
C35 C34 C39 118.9(11) . .
C35 C34 C40 120.5(11) . .
C39 C34 C40 120.6(10) . .
C36 C35 C34 120.7(11) . .
C36 C35 H35 119.7 . .
C34 C35 H35 119.7 . .
C35 C36 C37 120.3(11) . .
C35 C36 C41 120.2(11) . .
C37 C36 C41 119.4(11) . .
C38 C37 C36 119.6(11) . .
C38 C37 H37 120.2 . .
C36 C37 H37 120.2 . .
C37 C38 C39 120.3(11) . .
C37 C38 C42 119.1(11) . .
C39 C38 C42 120.5(10) . .
C38 C39 C34 120.1(11) . .
C38 C39 H39 119.9 . .
C34 C39 H39 119.9 . .
O8 C40 O7 125.2(13) . .
O8 C40 C34 117.8(12) . .
O7 C40 C34 116.9(10) . .
O9 C41 O10 117.9(10) . .
O9 C41 C36 120.9(12) . .
O10 C41 C36 121.2(11) . .
O12 C42 O11 122.0(12) . .
O12 C42 C38 118.7(12) . .
O11 C42 C38 119.2(11) . .
O12 C42 Cd3 59.7(7) . 2
O11 C42 Cd3 63.0(7) . 2
C38 C42 Cd3 169.1(9) . 2
C7 N1 C9 108.2(11) . .
C7 N1 H1 126.0 . .
C9 N1 H1 125.8 . .
C7 N2 C8 103.8(11) . .
C7 N2 Cd1 122.2(9) . 4_576
C8 N2 Cd1 134.1(9) . 4_576
C10 N3 C12 108.7(12) . .
C10 N3 H3 125.3 . .
C12 N3 H3 126.0 . .
C10 N4 C11 104.0(11) . .
C10 N4 Cd1 130.9(9) . .
C11 N4 Cd1 124.3(9) . .
C21 N5 C19 109.9(14) . .
C21 N5 H5A 125.0 . .
C19 N5 H5A 125.1 . .
C19 N6 C20 104.2(12) . .
C19 N6 Cd3 129.2(10) . 1_565
C20 N6 Cd3 126.4(10) . 1_565
C22 N7 C24 109.6(13) . .
C22 N7 H7A 125.3 . .
C24 N7 H7A 125.1 . .
C22 N8 C23 103.8(12) . .
C22 N8 Cd2 126.3(10) . .
C23 N8 Cd2 129.4(9) . .
C31 O1 Cd2 96.0(7) . 2_645
C31 O2 Cd3 121.6(7) . 3_666
C31 O2 Cd2 88.9(7) . 2_645
Cd3 O2 Cd2 127.4(3) 3_666 2_645
C32 O3 Cd2 115.5(9) . .
C32 O4 Cd1 132.3(8) . .
C33 O5 Cd3 99.6(10) . .
C33 O6 Cd3 86.9(8) . .
C40 O7 Cd1 132.5(8) . 4_575
C41 O9 Cd2 94.9(8) . .
C41 O10 Cd1 136.9(8) . .
C41 O10 Cd2 92.1(7) . .
Cd1 O10 Cd2 109.2(3) . .
C42 O11 Cd3 89.2(7) . 2
C42 O12 Cd3 92.6(8) . 2
Cd1 O1W H1WA 109.2 . .
Cd1 O1W H1WB 109.3 . .
H1WA O1W H1WB 109.5 . .

loop_
_geom_bond_atom_site_label_1
_geom_bond_atom_site_label_2
_geom_bond_distance
_geom_bond_site_symmetry_2
Cd1 N2 2.203(10) 4_575
Cd1 N4 2.204(11) .
Cd1 O7 2.278(9) 4_576
Cd1 O10 2.331(9) .
Cd1 O4 2.352(9) .
Cd1 O1W 2.409(10) .
Cd2 O3 2.157(9) .
Cd2 N8 2.198(11) .
Cd2 O9 2.346(10) .
Cd2 O1 2.350(9) 2_655
Cd2 O10 2.404(8) .
Cd2 O2 2.497(9) 2_655
Cd3 N6 2.206(11) 1_545
Cd3 O5 2.221(11) .
Cd3 O2 2.267(8) 3_666
Cd3 O12 2.310(10) 2_545
Cd3 O11 2.382(9) 2_545
Cd3 O6 2.491(9) .
Cd3 C42 2.672(13) 2_545
Cd3 C33 2.720(13) .
C1 C6 1.382(19) .
C1 C2 1.393(18) .
C1 C9 1.456(18) .
C2 C3 1.360(18) .
C2 H2 0.9300 .
C3 C4 1.394(19) .
C3 C12 1.481(19) .
C4 C5 1.36(2) .
C4 H4 0.9300 .
C5 C6 1.39(2) .
C5 H5 0.9300 .
C6 H6 0.9300 .
C7 N2 1.307(18) .
C7 N1 1.342(18) .
C7 H7 0.9300 .
C8 C9 1.343(18) .
C8 N2 1.370(17) .
C8 H8 0.9300 .
C9 N1 1.372(17) .
C10 N4 1.310(18) .
C10 N3 1.331(19) .
C10 H10 0.9300 .
C11 C12 1.35(2) .
C11 N4 1.364(17) .
C11 H11 0.9300 .
C12 N3 1.346(18) .
C13 C14 1.384(19) .
C13 C18 1.385(19) .
C13 C21 1.468(19) .
C14 C15 1.370(19) .
C14 H14 0.9300 .
C15 C16 1.37(2) .
C15 C24 1.484(19) .
C16 C17 1.35(2) .
C16 H16 0.9300 .
C17 C18 1.38(2) .
C17 H17 0.9300 .
C18 H18 0.9300 .
C20 C21 1.34(2) .
C20 N6 1.343(19) .
C20 H20 0.9300 .
C19 N6 1.285(19) .
C19 N5 1.35(2) .
C19 H19 0.9300 .
C21 N5 1.32(2) .
C22 N7 1.30(2) .
C22 N8 1.306(19) .
C22 H22 0.9300 .
C23 C24 1.346(18) .
C23 N8 1.384(17) .
C23 H23 0.9300 .
C24 N7 1.359(18) .
C25 C30 1.379(17) .
C25 C26 1.391(16) .
C25 C31 1.494(16) .
C26 C27 1.379(17) .
C26 H26 0.9300 .
C27 C28 1.385(19) .
C27 C32 1.521(17) .
C28 C29 1.387(19) .
C28 H28 0.9300 .
C29 C30 1.368(18) .
C29 C33 1.482(18) .
C30 H30 0.9300 .
C31 O1 1.247(13) .
C31 O2 1.253(13) .
C32 O3 1.221(17) .
C32 O4 1.274(16) .
C33 O6 1.236(18) .
C33 O5 1.243(18) .
C34 C35 1.379(15) .
C34 C39 1.393(18) .
C34 C40 1.523(17) .
C35 C36 1.374(17) .
C35 H35 0.9300 .
C36 C37 1.385(17) .
C36 C41 1.471(15) .
C37 C38 1.370(15) .
C37 H37 0.9300 .
C38 C39 1.385(17) .
C38 C42 1.501(17) .
C39 H39 0.9300 .
C40 O8 1.229(15) .
C40 O7 1.237(16) .
C41 O9 1.268(16) .
C41 O10 1.271(15) .
C42 O12 1.243(15) .
C42 O11 1.245(17) .
C42 Cd3 2.672(12) 2
N1 H1 0.8500 .
N2 Cd1 2.203(10) 4_576
N3 H3 0.8496 .
N5 H5A 0.8600 .
N6 Cd3 2.206(11) 1_565
N7 H7A 0.8601 .
O1 Cd2 2.350(9) 2_645
O2 Cd3 2.267(8) 3_666
O2 Cd2 2.498(9) 2_645
O7 Cd1 2.278(9) 4_575
O11 Cd3 2.382(9) 2
O12 Cd3 2.310(10) 2
O1W H1WA 0.8500 .
O1W H1WB 0.8501 .

loop_
_geom_torsion_atom_site_label_1
_geom_torsion_atom_site_label_2
_geom_torsion_atom_site_label_3
_geom_torsion_atom_site_label_4
_geom_torsion
_geom_torsion_site_symmetry_1
_geom_torsion_site_symmetry_2
_geom_torsion_site_symmetry_3
_geom_torsion_site_symmetry_4
C6 C1 C2 C3 0.3(18) . . . .
C9 C1 C2 C3 -177.2(11) . . . .
C1 C2 C3 C4 -2.1(18) . . . .
C1 C2 C3 C12 179.7(11) . . . .
C2 C3 C4 C5 3.2(19) . . . .
C12 C3 C4 C5 -178.7(12) . . . .
C3 C4 C5 C6 -3(2) . . . .
C2 C1 C6 C5 0.4(19) . . . .
C9 C1 C6 C5 177.7(12) . . . .
C4 C5 C6 C1 1(2) . . . .
N2 C8 C9 N1 -1.4(14) . . . .
N2 C8 C9 C1 -178.9(11) . . . .
C6 C1 C9 C8 -178.9(14) . . . .
C2 C1 C9 C8 -2(2) . . . .
C6 C1 C9 N1 3.9(18) . . . .
C2 C1 C9 N1 -178.8(11) . . . .
N4 C11 C12 N3 -1.4(15) . . . .
N4 C11 C12 C3 -177.8(11) . . . .
C2 C3 C12 N3 -176.6(13) . . . .
C4 C3 C12 N3 5(2) . . . .
C2 C3 C12 C11 -1(2) . . . .
C4 C3 C12 C11 -178.9(13) . . . .
C18 C13 C14 C15 3.2(18) . . . .
C21 C13 C14 C15 -178.1(11) . . . .
C13 C14 C15 C16 -2.9(18) . . . .
C13 C14 C15 C24 176.6(11) . . . .
C14 C15 C16 C17 1.0(19) . . . .
C24 C15 C16 C17 -178.6(12) . . . .
C15 C16 C17 C18 1(2) . . . .
C16 C17 C18 C13 -0.3(19) . . . .
C14 C13 C18 C17 -1.6(18) . . . .
C21 C13 C18 C17 179.7(12) . . . .
N6 C20 C21 N5 -2.1(18) . . . .
N6 C20 C21 C13 175.2(13) . . . .
C14 C13 C21 N5 -168.4(14) . . . .
C18 C13 C21 N5 10(2) . . . .
C14 C13 C21 C20 15(2) . . . .
C18 C13 C21 C20 -166.4(15) . . . .
N8 C23 C24 N7 -0.8(14) . . . .
N8 C23 C24 C15 177.3(11) . . . .
C14 C15 C24 C23 -172.3(13) . . . .
C16 C15 C24 C23 7(2) . . . .
C14 C15 C24 N7 5.5(18) . . . .
C16 C15 C24 N7 -175.0(12) . . . .
C30 C25 C26 C27 -4.2(15) . . . .
C31 C25 C26 C27 176.2(10) . . . .
C25 C26 C27 C28 3.4(16) . . . .
C25 C26 C27 C32 -176.4(10) . . . .
C26 C27 C28 C29 -0.7(18) . . . .
C32 C27 C28 C29 179.1(11) . . . .
C27 C28 C29 C30 -1.3(18) . . . .
C27 C28 C29 C33 173.6(11) . . . .
C28 C29 C30 C25 0.4(18) . . . .
C33 C29 C30 C25 -174.3(11) . . . .
C26 C25 C30 C29 2.4(17) . . . .
C31 C25 C30 C29 -178.1(10) . . . .
C30 C25 C31 O1 44.4(15) . . . .
C26 C25 C31 O1 -136.1(11) . . . .
C30 C25 C31 O2 -139.5(11) . . . .
C26 C25 C31 O2 40.0(14) . . . .
C26 C27 C32 O3 -2.6(17) . . . .
C28 C27 C32 O3 177.6(12) . . . .
C26 C27 C32 O4 178.6(10) . . . .
C28 C27 C32 O4 -1.2(17) . . . .
C30 C29 C33 O6 -12.2(19) . . . .
C28 C29 C33 O6 173.1(11) . . . .
C30 C29 C33 O5 165.0(12) . . . .
C28 C29 C33 O5 -9.6(18) . . . .
C30 C29 C33 Cd3 121(6) . . . .
C28 C29 C33 Cd3 -54(6) . . . .
N6 Cd3 C33 O6 5.7(8) 1_545 . . .
O5 Cd3 C33 O6 -175.4(13) . . . .
O2 Cd3 C33 O6 113.9(7) 3_666 . . .
O12 Cd3 C33 O6 -130.7(8) 2_545 . . .
O11 Cd3 C33 O6 -93.1(7) 2_545 . . .
C42 Cd3 C33 O6 -102.7(8) 2_545 . . .
N6 Cd3 C33 O5 -178.9(8) 1_545 . . .
O2 Cd3 C33 O5 -70.7(8) 3_666 . . .
O12 Cd3 C33 O5 44.8(13) 2_545 . . .
O11 Cd3 C33 O5 82.3(9) 2_545 . . .
O6 Cd3 C33 O5 175.4(13) . . . .
C42 Cd3 C33 O5 72.7(10) 2_545 . . .
N6 Cd3 C33 C29 -131(6) 1_545 . . .
O5 Cd3 C33 C29 48(6) . . . .
O2 Cd3 C33 C29 -23(6) 3_666 . . .
O12 Cd3 C33 C29 93(6) 2_545 . . .
O11 Cd3 C33 C29 130(6) 2_545 . . .
O6 Cd3 C33 C29 -136(6) . . . .
C42 Cd3 C33 C29 121(6) 2_545 . . .
C39 C34 C35 C36 1(2) . . . .
C40 C34 C35 C36 -177.5(12) . . . .
C34 C35 C36 C37 -2(2) . . . .
C34 C35 C36 C41 179.6(12) . . . .
C35 C36 C37 C38 0.0(19) . . . .
C41 C36 C37 C38 178.4(11) . . . .
C36 C37 C38 C39 2.6(19) . . . .
C36 C37 C38 C42 179.0(12) . . . .
C37 C38 C39 C34 -3.3(19) . . . .
C42 C38 C39 C34 -179.6(12) . . . .
C35 C34 C39 C38 1(2) . . . .
C40 C34 C39 C38 -179.9(12) . . . .
C35 C34 C40 O8 172.6(14) . . . .
C39 C34 C40 O8 -6(2) . . . .
C35 C34 C40 O7 -10(2) . . . .
C39 C34 C40 O7 171.7(13) . . . .
C35 C36 C41 O9 12.5(19) . . . .
C37 C36 C41 O9 -165.9(12) . . . .
C35 C36 C41 O10 -167.4(12) . . . .
C37 C36 C41 O10 14.2(18) . . . .
C37 C38 C42 O12 155.8(12) . . . .
C39 C38 C42 O12 -27.8(18) . . . .
C37 C38 C42 O11 -26.3(19) . . . .
C39 C38 C42 O11 150.1(13) . . . .
C37 C38 C42 Cd3 -125(5) . . . 2
C39 C38 C42 Cd3 51(6) . . . 2
N2 C7 N1 C9 -0.7(15) . . . .
C8 C9 N1 C7 1.3(14) . . . .
C1 C9 N1 C7 179.1(11) . . . .
N1 C7 N2 C8 -0.1(14) . . . .
N1 C7 N2 Cd1 -179.8(8) . . . 4_576
C9 C8 N2 C7 1.0(14) . . . .
C9 C8 N2 Cd1 -179.4(8) . . . 4_576
N4 C10 N3 C12 -2.5(18) . . . .
C11 C12 N3 C10 2.3(16) . . . .
C3 C12 N3 C10 178.9(13) . . . .
N3 C10 N4 C11 1.6(16) . . . .
N3 C10 N4 Cd1 172.0(9) . . . .
C12 C11 N4 C10 -0.1(15) . . . .
C12 C11 N4 Cd1 -171.3(8) . . . .
N2 Cd1 N4 C10 -135(4) 4_575 . . .
O7 Cd1 N4 C10 -160.8(12) 4_576 . . .
O10 Cd1 N4 C10 23.9(12) . . . .
O4 Cd1 N4 C10 109.7(12) . . . .
O1W Cd1 N4 C10 -74.1(12) . . . .
N2 Cd1 N4 C11 34(4) 4_575 . . .
O7 Cd1 N4 C11 7.9(9) 4_576 . . .
O10 Cd1 N4 C11 -167.4(9) . . . .
O4 Cd1 N4 C11 -81.6(9) . . . .
O1W Cd1 N4 C11 94.6(9) . . . .
C20 C21 N5 C19 -0.3(18) . . . .
C13 C21 N5 C19 -177.7(13) . . . .
N6 C19 N5 C21 3(2) . . . .
N5 C19 N6 C20 -3.6(17) . . . .
N5 C19 N6 Cd3 171.6(10) . . . 1_565
C21 C20 N6 C19 3.6(17) . . . .
C21 C20 N6 Cd3 -171.7(9) . . . 1_565
N8 C22 N7 C24 0.7(18) . . . .
C23 C24 N7 C22 0.1(15) . . . .
C15 C24 N7 C22 -178.2(12) . . . .
N7 C22 N8 C23 -1.2(16) . . . .
N7 C22 N8 Cd2 171.4(9) . . . .
C24 C23 N8 C22 1.2(14) . . . .
C24 C23 N8 Cd2 -171.0(8) . . . .
O3 Cd2 N8 C22 159.8(11) . . . .
O9 Cd2 N8 C22 -57.2(15) . . . .
O1 Cd2 N8 C22 54.9(12) 2_655 . . .
O10 Cd2 N8 C22 -94.8(12) . . . .
O2 Cd2 N8 C22 6.8(11) 2_655 . . .
O3 Cd2 N8 C23 -29.6(11) . . . .
O9 Cd2 N8 C23 113.5(11) . . . .
O1 Cd2 N8 C23 -134.5(10) 2_655 . . .
O10 Cd2 N8 C23 75.8(10) . . . .
O2 Cd2 N8 C23 177.4(10) 2_655 . . .
O2 C31 O1 Cd2 -1.4(11) . . . 2_645
C25 C31 O1 Cd2 174.6(8) . . . 2_645
O1 C31 O2 Cd3 -133.2(9) . . . 3_666
C25 C31 O2 Cd3 50.8(12) . . . 3_666
O1 C31 O2 Cd2 1.3(10) . . . 2_645
C25 C31 O2 Cd2 -174.7(8) . . . 2_645
O4 C32 O3 Cd2 4.4(16) . . . .
C27 C32 O3 Cd2 -174.3(8) . . . .
N8 Cd2 O3 C32 51.0(10) . . . .
O9 Cd2 O3 C32 -110.0(9) . . . .
O1 Cd2 O3 C32 165.8(9) 2_655 . . .
O10 Cd2 O3 C32 -55.0(10) . . . .
O2 Cd2 O3 C32 168.0(8) 2_655 . . .
O3 C32 O4 Cd1 73.3(17) . . . .
C27 C32 O4 Cd1 -108.1(12) . . . .
N2 Cd1 O4 C32 38.4(12) 4_575 . . .
N4 Cd1 O4 C32 -146.1(12) . . . .
O7 Cd1 O4 C32 126.8(12) 4_576 . . .
O10 Cd1 O4 C32 -60.8(12) . . . .
O1W Cd1 O4 C32 78(4) . . . .
O6 C33 O5 Cd3 4.8(13) . . . .
C29 C33 O5 Cd3 -172.4(9) . . . .
N6 Cd3 O5 C33 1.6(11) 1_545 . . .
O2 Cd3 O5 C33 113.2(8) 3_666 . . .
O12 Cd3 O5 C33 -153.6(7) 2_545 . . .
O11 Cd3 O5 C33 -102.4(8) 2_545 . . .
O6 Cd3 O5 C33 -2.6(7) . . . .
C42 Cd3 O5 C33 -123.3(8) 2_545 . . .
O5 C33 O6 Cd3 -4.2(12) . . . .
C29 C33 O6 Cd3 173.0(11) . . . .
N6 Cd3 O6 C33 -174.8(8) 1_545 . . .
O5 Cd3 O6 C33 2.6(7) . . . .
O2 Cd3 O6 C33 -74.6(8) 3_666 . . .
O12 Cd3 O6 C33 105.4(10) 2_545 . . .
O11 Cd3 O6 C33 92.9(8) 2_545 . . .
C42 Cd3 O6 C33 99.7(8) 2_545 . . .
O8 C40 O7 Cd1 -8(2) . . . 4_575
C34 C40 O7 Cd1 174.4(8) . . . 4_575
O10 C41 O9 Cd2 -7.9(12) . . . .
C36 C41 O9 Cd2 172.2(10) . . . .
O3 Cd2 O9 C41 102.4(8) . . . .
N8 Cd2 O9 C41 -42.9(12) . . . .
O1 Cd2 O9 C41 -162.3(8) 2_655 . . .
O10 Cd2 O9 C41 4.5(7) . . . .
O2 Cd2 O9 C41 -108.3(8) 2_655 . . .
O9 C41 O10 Cd1 -113.8(12) . . . .
C36 C41 O10 Cd1 66.2(16) . . . .
O9 C41 O10 Cd2 7.7(12) . . . .
C36 C41 O10 Cd2 -172.4(10) . . . .
N2 Cd1 O10 C41 20.2(11) 4_575 . . .
N4 Cd1 O10 C41 -158.0(11) . . . .
O7 Cd1 O10 C41 168.5(19) 4_576 . . .
O4 Cd1 O10 C41 105.2(11) . . . .
O1W Cd1 O10 C41 -71.1(11) . . . .
N2 Cd1 O10 Cd2 -95.3(4) 4_575 . . .
N4 Cd1 O10 Cd2 86.6(4) . . . .
O7 Cd1 O10 Cd2 53(2) 4_576 . . .
O4 Cd1 O10 Cd2 -10.2(4) . . . .
O1W Cd1 O10 Cd2 173.4(4) . . . .
O3 Cd2 O10 C41 -95.4(7) . . . .
N8 Cd2 O10 C41 151.7(7) . . . .
O9 Cd2 O10 C41 -4.5(7) . . . .
O1 Cd2 O10 C41 14.7(9) 2_655 . . .
O2 Cd2 O10 C41 63.8(7) 2_655 . . .
O3 Cd2 O10 Cd1 46.4(4) . . . .
N8 Cd2 O10 Cd1 -66.5(4) . . . .
O9 Cd2 O10 Cd1 137.4(5) . . . .
O1 Cd2 O10 Cd1 156.6(3) 2_655 . . .
O2 Cd2 O10 Cd1 -154.4(3) 2_655 . . .
O12 C42 O11 Cd3 9.9(14) . . . 2
C38 C42 O11 Cd3 -168.0(11) . . . 2
O11 C42 O12 Cd3 -10.2(14) . . . 2
C38 C42 O12 Cd3 167.6(10) . . . 2
